data_4061487
_journal_name_full Organometallics
_journal_paper_doi 10.1021/om050204u
_journal_year 2005
_chemical_formula_moiety 'C43 H43 Cl3 Fe P2 Ru, C2 H4 Cl2'
_chemical_formula_sum 'C45 H47 Cl5 Fe P2 Ru'
_chemical_formula_weight 983.94
_space_group_IT_number 14
_symmetry_cell_setting monoclinic
_symmetry_space_group_name_Hall '-P 2ybc'
_symmetry_space_group_name_H-M 'P 1 21/c 1'
_cell_angle_alpha 90.00
_cell_angle_beta 98.2650(10)
_cell_angle_gamma 90.00
_cell_formula_units_Z 4
_cell_length_a 16.68080(10)
_cell_length_b 13.63090(10)
_cell_length_c 18.82760(10)
_cell_measurement_temperature 100(2)
_cell_volume 4236.45(5)
_diffrn_ambient_temperature 100(2)
_exptl_crystal_density_diffrn 1.543
_cod_depositor_comments
;
The following automatic conversions were performed:
'_symmetry_cell_setting' value 'Monoclinic' changed to 'monoclinic'
according to '/home/saulius/struct/CIF-dictionaries/cif_core.dic'
dictionary named 'cif_core.dic' version 2.4.1 from 2010-06-29.

Automatic conversion script
Id: cif_fix_enum 1527 2010-12-29 10:47:43Z saulius 
;
_cod_original_sg_symbol_H-M 'P 21/c'
_cod_database_code 4061487

loop_
_symmetry_equiv_pos_as_xyz
'x, y, z'
'-x, y+1/2, -z+1/2'
'-x, -y, -z'
'x, -y-1/2, z-1/2'

loop_
_atom_site_label
_atom_site_type_symbol
_atom_site_fract_x
_atom_site_fract_y
_atom_site_fract_z
_atom_site_U_iso_or_equiv
_atom_site_adp_type
_atom_site_occupancy
_atom_site_symmetry_multiplicity
_atom_site_calc_flag
_atom_site_refinement_flags
_atom_site_disorder_assembly
_atom_site_disorder_group
C1 C 0.41812(13) 0.31540(15) 0.16862(11) 0.0116(4) Uani 1 1 d . . .
C2 C 0.36931(14) 0.35026(16) 0.10433(11) 0.0138(4) Uani 1 1 d . . .
C3 C 0.42032(15) 0.36196(17) 0.05048(12) 0.0173(5) Uani 1 1 d . . .
C4 C 0.50021(14) 0.33595(18) 0.08127(12) 0.0176(5) Uani 1 1 d . . .
C5 C 0.49980(14) 0.30777(17) 0.15351(12) 0.0148(4) Uani 1 1 d . . .
C6 C 0.34149(13) 0.11199(15) 0.09240(11) 0.0114(4) Uani 1 1 d . . .
C7 C 0.41975(13) 0.08304(16) 0.12922(12) 0.0131(4) Uani 1 1 d . . .
C8 C 0.47562(14) 0.08432(17) 0.07903(12) 0.0162(4) Uani 1 1 d . . .
C9 C 0.43353(14) 0.11352(17) 0.01134(12) 0.0161(5) Uani 1 1 d . . .
C10 C 0.35109(13) 0.12944(16) 0.01851(11) 0.0141(4) Uani 1 1 d . . .
C11 C 0.47077(13) 0.26939(16) 0.31628(11) 0.0123(4) Uani 1 1 d . . .
C12 C 0.48159(14) 0.18300(17) 0.35643(11) 0.0138(4) Uani 1 1 d . . .
C13 C 0.55244(14) 0.16866(18) 0.40361(12) 0.0169(5) Uani 1 1 d . . .
C14 C 0.61207(14) 0.23926(19) 0.41237(12) 0.0192(5) Uani 1 1 d . . .
C15 C 0.60160(14) 0.32637(18) 0.37324(12) 0.0193(5) Uani 1 1 d . . .
C16 C 0.53106(14) 0.34092(18) 0.32547(12) 0.0166(5) Uani 1 1 d . . .
C17 C 0.35447(13) 0.42113(16) 0.27440(11) 0.0125(4) Uani 1 1 d . . .
C18 C 0.31388(14) 0.44123(18) 0.33253(12) 0.0175(5) Uani 1 1 d . . .
C19 C 0.29818(15) 0.53732(18) 0.35067(13) 0.0202(5) Uani 1 1 d . . .
C20 C 0.32126(15) 0.61439(18) 0.31108(12) 0.0201(5) Uani 1 1 d . . .
C21 C 0.36237(17) 0.59598(18) 0.25375(13) 0.0237(5) Uani 1 1 d . . .
C22 C 0.37924(16) 0.50006(17) 0.23593(12) 0.0208(5) Uani 1 1 d . . .
C23 C 0.21689(12) -0.01205(16) 0.11906(11) 0.0137(4) Uani 1 1 d . . .
C24 C 0.20720(14) -0.04238(18) 0.04721(12) 0.0175(5) Uani 1 1 d . . .
C25 C 0.18808(14) -0.13880(19) 0.02893(13) 0.0224(5) Uani 1 1 d . . .
C26 C 0.17692(15) -0.20631(19) 0.08162(14) 0.0230(5) Uani 1 1 d . . .
C27 C 0.18515(15) -0.17631(18) 0.15263(14) 0.0219(5) Uani 1 1 d . . .
C28 C 0.20436(13) -0.07948(17) 0.17146(12) 0.0170(5) Uani 1 1 d . . .
C29 C 0.17059(13) 0.17788(16) 0.07365(11) 0.0129(4) Uani 1 1 d . . .
C30 C 0.09132(14) 0.15304(19) 0.08304(12) 0.0191(5) Uani 1 1 d . . .
C31 C 0.02603(15) 0.1973(2) 0.04180(13) 0.0245(5) Uani 1 1 d . . .
C32 C 0.03853(15) 0.26630(19) -0.00971(13) 0.0226(5) Uani 1 1 d . . .
C33 C 0.11621(15) 0.29097(18) -0.01979(12) 0.0193(5) Uani 1 1 d . . .
C34 C 0.18244(14) 0.24819(17) 0.02241(11) 0.0147(4) Uani 1 1 d . . .
C35 C 0.20675(13) 0.28334(16) 0.22077(11) 0.0125(4) Uani 1 1 d . . .
C36 C 0.15878(13) 0.36109(17) 0.19062(12) 0.0144(4) Uani 1 1 d . . .
C37 C 0.10399(13) 0.40726(16) 0.22559(12) 0.0161(5) Uani 1 1 d . . .
C38 C 0.08785(14) 0.37380(19) 0.29842(12) 0.0197(5) Uani 1 1 d . . .
C39 C 0.00801(17) 0.3164(2) 0.28795(15) 0.0287(6) Uani 1 1 d . . .
C40 C 0.08354(18) 0.4572(2) 0.35225(15) 0.0316(6) Uani 1 1 d . . .
C41 C 0.05547(15) 0.49242(18) 0.18995(13) 0.0217(5) Uani 1 1 d . . .
C42 C 0.10894(19) 0.5835(2) 0.19419(17) 0.0315(6) Uani 1 1 d . . .
C43 C 0.01864(17) 0.4710(2) 0.11233(15) 0.0286(6) Uani 1 1 d . . .
C44 C 0.7496(2) 0.4625(2) 0.07692(15) 0.0345(7) Uani 1 1 d . . .
C45 C 0.73962(17) 0.3628(2) 0.10795(15) 0.0292(6) Uani 1 1 d . . .
P1 P 0.37926(3) 0.29338(4) 0.25207(3) 0.00932(11) Uani 1 1 d . . .
P2 P 0.25051(3) 0.11614(4) 0.13400(3) 0.01002(11) Uani 1 1 d . . .
Cl1 Cl 0.34455(3) 0.02845(4) 0.27753(2) 0.01346(11) Uani 1 1 d . . .
Cl2 Cl 0.28449(3) 0.20833(4) 0.37913(2) 0.01394(11) Uani 1 1 d . . .
Cl3 Cl 0.14184(3) 0.09556(4) 0.26903(3) 0.01572(11) Uani 1 1 d . . .
Cl4 Cl 0.83383(4) 0.30191(5) 0.13495(3) 0.03202(15) Uani 1 1 d . . .
Cl5 Cl 0.78256(5) 0.45598(5) -0.00963(4) 0.03943(17) Uani 1 1 d . . .
Fe1 Fe 0.422444(19) 0.21977(2) 0.087936(16) 0.01027(8) Uani 1 1 d . . .
Ru1 Ru 0.264968(9) 0.184118(11) 0.251728(7) 0.00853(6) Uani 1 1 d . . .
H2 H 0.3185(17) 0.3618(19) 0.0976(13) 0.013(6) Uiso 1 1 d . . .
H3 H 0.4047(15) 0.3777(18) 0.0007(13) 0.013(6) Uiso 1 1 d . . .
H4 H 0.5444(17) 0.334(2) 0.0580(14) 0.023(7) Uiso 1 1 d . . .
H5 H 0.5443(15) 0.2875(18) 0.1863(13) 0.011(6) Uiso 1 1 d . . .
H7 H 0.4313(14) 0.0683(18) 0.1797(13) 0.010(6) Uiso 1 1 d . . .
H8 H 0.5343(16) 0.0724(19) 0.0899(12) 0.015(6) Uiso 1 1 d . . .
H9 H 0.4564(17) 0.126(2) -0.0286(15) 0.025(7) Uiso 1 1 d . . .
H10 H 0.3099(15) 0.1535(18) -0.0191(12) 0.009(6) Uiso 1 1 d . . .
H12 H 0.4423(17) 0.137(2) 0.3512(13) 0.019(7) Uiso 1 1 d . . .
H13 H 0.5607(17) 0.107(2) 0.4285(14) 0.026(7) Uiso 1 1 d . . .
H14 H 0.6598(16) 0.2323(19) 0.4432(13) 0.016(6) Uiso 1 1 d . . .
H15 H 0.6415(17) 0.374(2) 0.3782(13) 0.020(7) Uiso 1 1 d . . .
H16 H 0.5215(18) 0.399(2) 0.2984(15) 0.033(8) Uiso 1 1 d . . .
H18 H 0.2965(17) 0.392(2) 0.3567(15) 0.025(7) Uiso 1 1 d . . .
H19 H 0.2736(16) 0.5486(19) 0.3875(14) 0.015(6) Uiso 1 1 d . . .
H20 H 0.3132(15) 0.6800(19) 0.3221(12) 0.009(6) Uiso 1 1 d . . .
H21 H 0.3802(17) 0.646(2) 0.2262(14) 0.025(7) Uiso 1 1 d . . .
H22 H 0.4087(16) 0.492(2) 0.1965(14) 0.023(7) Uiso 1 1 d . . .
H24 H 0.2112(16) 0.004(2) 0.0110(14) 0.022(7) Uiso 1 1 d . . .
H25 H 0.1837(16) -0.160(2) -0.0188(15) 0.022(7) Uiso 1 1 d . . .
H26 H 0.1643(17) -0.272(2) 0.0684(14) 0.024(7) Uiso 1 1 d . . .
H27 H 0.1785(19) -0.223(2) 0.1899(16) 0.035(8) Uiso 1 1 d . . .
H30 H 0.0837(16) 0.111(2) 0.1159(14) 0.016(6) Uiso 1 1 d . . .
H31 H -0.024(2) 0.179(2) 0.0487(15) 0.029(8) Uiso 1 1 d . . .
H32 H -0.0074(18) 0.299(2) -0.0374(15) 0.025(7) Uiso 1 1 d . . .
H33 H 0.1265(18) 0.332(2) -0.0546(16) 0.030(8) Uiso 1 1 d . . .
H34 H 0.2343(16) 0.2618(19) 0.0143(13) 0.014(6) Uiso 1 1 d . . .
H36 H 0.1648(16) 0.375(2) 0.1492(14) 0.017(7) Uiso 1 1 d . . .
H37 H 0.2135(18) -0.060(2) 0.2226(16) 0.034(8) Uiso 1 1 d . . .
H38 H 0.1319(17) 0.3293(19) 0.3183(13) 0.017(6) Uiso 1 1 d . . .
H39A H -0.0041(18) 0.296(2) 0.3344(16) 0.028(8) Uiso 1 1 d . . .
H39B H -0.0371(18) 0.358(2) 0.2657(15) 0.026(7) Uiso 1 1 d . . .
H39C H 0.012(2) 0.261(3) 0.2537(19) 0.055(11) Uiso 1 1 d . . .
H40A H 0.134(2) 0.502(3) 0.3571(17) 0.050(10) Uiso 1 1 d . . .
H40B H 0.0718(18) 0.427(2) 0.3992(16) 0.032(8) Uiso 1 1 d . . .
H40C H 0.037(2) 0.500(2) 0.3376(16) 0.037(9) Uiso 1 1 d . . .
H41 H 0.0091(17) 0.503(2) 0.2186(14) 0.024(7) Uiso 1 1 d . . .
H42A H 0.077(2) 0.641(3) 0.1739(18) 0.052(10) Uiso 1 1 d . . .
H42B H 0.1291(19) 0.597(2) 0.2424(17) 0.033(8) Uiso 1 1 d . . .
H42C H 0.156(2) 0.573(2) 0.1690(16) 0.035(8) Uiso 1 1 d . . .
H43A H -0.0155(19) 0.522(2) 0.0943(15) 0.032(8) Uiso 1 1 d . . .
H43B H -0.0121(19) 0.408(2) 0.1081(15) 0.036(8) Uiso 1 1 d . . .
H43C H 0.061(2) 0.471(2) 0.0827(17) 0.039(9) Uiso 1 1 d . . .
H44A H 0.694(3) 0.496(3) 0.064(2) 0.076(13) Uiso 1 1 d . . .
H44B H 0.788(2) 0.494(3) 0.1038(17) 0.038(9) Uiso 1 1 d . . .
H45A H 0.709(2) 0.318(2) 0.0747(17) 0.036(9) Uiso 1 1 d . . .
H45B H 0.714(2) 0.372(3) 0.1514(18) 0.044(9) Uiso 1 1 d . . .

loop_
_atom_site_aniso_label
_atom_site_aniso_U_11
_atom_site_aniso_U_22
_atom_site_aniso_U_33
_atom_site_aniso_U_23
_atom_site_aniso_U_13
_atom_site_aniso_U_12
C1 0.0129(11) 0.0090(10) 0.0132(10) -0.0011(7) 0.0033(8) -0.0011(9)
C2 0.0151(12) 0.0107(10) 0.0153(11) -0.0016(8) 0.0010(8) 0.0025(9)
C3 0.0254(13) 0.0131(11) 0.0140(11) 0.0018(8) 0.0054(9) -0.0028(10)
C4 0.0164(12) 0.0198(12) 0.0182(12) -0.0008(9) 0.0085(9) -0.0061(10)
C5 0.0138(11) 0.0169(11) 0.0145(11) -0.0019(8) 0.0043(8) -0.0035(9)
C6 0.0118(10) 0.0105(10) 0.0121(10) -0.0022(7) 0.0027(7) -0.0005(9)
C7 0.0132(11) 0.0098(10) 0.0163(11) 0.0014(8) 0.0024(8) 0.0008(9)
C8 0.0138(11) 0.0134(11) 0.0220(12) -0.0021(8) 0.0045(8) 0.0019(9)
C9 0.0176(11) 0.0161(11) 0.0160(12) -0.0047(8) 0.0076(8) 0.0017(10)
C10 0.0156(11) 0.0145(11) 0.0124(11) -0.0030(8) 0.0025(8) -0.0025(9)
C11 0.0106(10) 0.0169(11) 0.0098(10) -0.0025(8) 0.0031(7) -0.0010(9)
C12 0.0120(11) 0.0173(11) 0.0127(11) -0.0008(8) 0.0042(8) -0.0037(10)
C13 0.0176(12) 0.0202(12) 0.0132(11) 0.0014(8) 0.0033(8) 0.0027(10)
C14 0.0118(11) 0.0303(14) 0.0147(11) -0.0002(9) -0.0006(8) 0.0017(10)
C15 0.0130(11) 0.0215(12) 0.0226(12) -0.0019(9) 0.0001(9) -0.0053(10)
C16 0.0161(12) 0.0168(12) 0.0172(11) -0.0004(9) 0.0032(8) -0.0016(10)
C17 0.0094(10) 0.0125(11) 0.0151(10) -0.0023(8) 0.0005(7) -0.0006(9)
C18 0.0221(12) 0.0147(11) 0.0172(11) 0.0010(9) 0.0073(9) -0.0027(10)
C19 0.0224(12) 0.0197(12) 0.0214(12) -0.0067(9) 0.0133(9) -0.0021(10)
C20 0.0214(12) 0.0133(12) 0.0259(13) -0.0054(9) 0.0043(9) 0.0017(10)
C21 0.0374(15) 0.0129(12) 0.0227(13) 0.0012(9) 0.0107(10) -0.0027(11)
C22 0.0329(14) 0.0135(11) 0.0191(12) -0.0016(9) 0.0140(10) -0.0019(11)
C23 0.0064(10) 0.0144(11) 0.0202(11) -0.0037(8) 0.0020(7) 0.0002(9)
C24 0.0138(11) 0.0208(12) 0.0181(12) -0.0027(9) 0.0023(8) -0.0030(10)
C25 0.0158(12) 0.0255(13) 0.0259(13) -0.0123(10) 0.0032(9) -0.0015(11)
C26 0.0131(12) 0.0179(12) 0.0386(15) -0.0102(10) 0.0054(10) -0.0034(10)
C27 0.0154(12) 0.0173(12) 0.0340(14) -0.0004(10) 0.0070(10) -0.0013(10)
C28 0.0107(10) 0.0172(12) 0.0231(12) -0.0013(9) 0.0028(8) -0.0016(9)
C29 0.0114(11) 0.0147(11) 0.0117(10) -0.0033(8) -0.0010(8) 0.0018(9)
C30 0.0138(11) 0.0262(13) 0.0175(12) 0.0054(10) 0.0034(8) -0.0002(10)
C31 0.0107(12) 0.0376(15) 0.0253(13) 0.0029(10) 0.0029(9) 0.0024(11)
C32 0.0160(12) 0.0296(14) 0.0205(12) 0.0028(10) -0.0026(9) 0.0054(11)
C33 0.0203(12) 0.0218(12) 0.0151(12) 0.0026(9) -0.0001(9) 0.0033(10)
C34 0.0115(11) 0.0182(11) 0.0148(11) -0.0025(8) 0.0029(8) 0.0006(10)
C35 0.0118(10) 0.0162(11) 0.0108(10) -0.0038(8) 0.0063(7) -0.0050(9)
C36 0.0163(11) 0.0146(11) 0.0128(12) 0.0038(8) 0.0038(8) 0.0017(9)
C37 0.0111(11) 0.0121(11) 0.0249(12) -0.0010(8) 0.0016(8) -0.0017(9)
C38 0.0138(11) 0.0236(13) 0.0236(12) 0.0018(9) 0.0083(9) 0.0048(10)
C39 0.0242(14) 0.0355(16) 0.0287(15) 0.0041(11) 0.0118(11) -0.0038(12)
C40 0.0284(15) 0.0406(17) 0.0278(15) -0.0070(12) 0.0104(11) 0.0016(14)
C41 0.0163(12) 0.0176(12) 0.0320(13) 0.0028(10) 0.0061(9) 0.0069(10)
C42 0.0331(16) 0.0172(13) 0.0436(17) 0.0023(11) 0.0033(13) 0.0041(12)
C43 0.0237(14) 0.0274(15) 0.0329(15) 0.0075(11) -0.0018(11) 0.0060(13)
C44 0.053(2) 0.0223(14) 0.0303(15) -0.0050(11) 0.0117(13) 0.0062(14)
C45 0.0316(15) 0.0284(15) 0.0288(14) -0.0032(11) 0.0082(11) 0.0082(12)
P1 0.0089(3) 0.0095(2) 0.0101(2) -0.00006(18) 0.00328(18) -0.0009(2)
P2 0.0081(2) 0.0117(3) 0.0103(2) -0.00035(18) 0.00158(18) 0.0003(2)
Cl1 0.0138(2) 0.0114(2) 0.0152(2) 0.00102(17) 0.00184(17) 0.0013(2)
Cl2 0.0180(3) 0.0146(2) 0.0100(2) -0.00068(17) 0.00479(17) -0.0011(2)
Cl3 0.0116(2) 0.0168(3) 0.0198(3) 0.00065(19) 0.00590(18) -0.0040(2)
Cl4 0.0291(3) 0.0315(3) 0.0339(3) -0.0021(3) -0.0008(2) 0.0015(3)
Cl5 0.0640(5) 0.0251(3) 0.0321(4) -0.0015(2) 0.0167(3) 0.0012(3)
Fe1 0.00941(17) 0.01187(18) 0.01010(17) -0.00021(12) 0.00339(12) 0.00030(14)
Ru1 0.00762(9) 0.00920(9) 0.00925(9) 0.00035(5) 0.00281(5) -0.00005(6)

loop_
_geom_bond_atom_site_label_1
_geom_bond_atom_site_label_2
_geom_bond_distance
_geom_bond_site_symmetry_2
_geom_bond_publ_flag
C1 C5 1.435(3) . ?
C1 C2 1.439(3) . ?
C1 P1 1.809(2) . ?
C1 Fe1 2.011(2) . ?
C2 C3 1.423(3) . ?
C2 Fe1 2.031(2) . ?
C3 C4 1.420(3) . ?
C3 Fe1 2.061(2) . ?
C4 C5 1.414(3) . ?
C4 Fe1 2.062(2) . ?
C5 Fe1 2.042(2) . ?
C6 C7 1.442(3) . ?
C6 C10 1.443(3) . ?
C6 P2 1.806(2) . ?
C6 Fe1 2.005(2) . ?
C7 C8 1.419(3) . ?
C7 Fe1 2.022(2) . ?
C8 C9 1.421(3) . ?
C8 Fe1 2.066(2) . ?
C9 C10 1.418(3) . ?
C9 Fe1 2.071(2) . ?
C10 Fe1 2.048(2) . ?
C11 C16 1.394(3) . ?
C11 C12 1.397(3) . ?
C11 P1 1.835(2) . ?
C12 C13 1.386(3) . ?
C13 C14 1.377(4) . ?
C14 C15 1.395(3) . ?
C15 C16 1.389(3) . ?
C17 C22 1.392(3) . ?
C17 C18 1.394(3) . ?
C17 P1 1.852(2) . ?
C18 C19 1.388(3) . ?
C19 C20 1.375(3) . ?
C20 C21 1.382(3) . ?
C21 C22 1.389(3) . ?
C23 C28 1.386(3) . ?
C23 C24 1.401(3) . ?
C23 P2 1.844(2) . ?
C24 C25 1.384(3) . ?
C25 C26 1.385(4) . ?
C26 C27 1.386(4) . ?
C27 C28 1.392(3) . ?
C29 C34 1.394(3) . ?
C29 C30 1.400(3) . ?
C29 P2 1.828(2) . ?
C30 C31 1.382(3) . ?
C31 C32 1.388(4) . ?
C32 C33 1.378(4) . ?
C33 C34 1.393(3) . ?
C35 C36 1.398(3) . ?
C35 Ru1 1.717(2) . ?
C36 C37 1.356(3) . ?
C37 C38 1.506(3) . ?
C37 C41 1.515(3) . ?
C38 C40 1.531(4) . ?
C38 C39 1.533(4) . ?
C41 C42 1.524(4) . ?
C41 C43 1.530(4) . ?
C44 C45 1.498(4) . ?
C44 Cl5 1.795(3) . ?
C45 Cl4 1.785(3) . ?
P1 Ru1 2.4185(5) . ?
P2 Ru1 2.3824(5) . ?
Cl1 Ru1 2.5130(5) . ?
Cl2 Ru1 2.3966(5) . ?
Cl3 Ru1 2.4442(5) . ?
